data_7125395
loop_
_publ_author_name
'Lin, Li-Dan'
'Li, Zhong'
'Zhao, Dan'
'Liu, Jin-Hua'
'Li, Xin-Xiong'
'Zheng, Shou-Tian'

_publ_section_title
;
 Development of a new Lindqvist-like Fe6 cluster secondary building unit
 for MOFs.
;
_journal_issue 72
_journal_name_full 'Chemical communications (Cambridge, England)'
_journal_page_first 10729
_journal_page_last 10732
_journal_paper_doi 10.1039/c9cc04999a
_journal_volume 55
_journal_year 2019
_chemical_formula_sum 'C320 H384 Cl48 Cu0 Fe56 N48 O120'
_chemical_formula_weight 11651.95
_space_group_crystal_system orthorhombic
_space_group_IT_number 68
_space_group_name_Hall '-C 2a 2ac'
_space_group_name_H-M_alt 'C c c a :2'
_atom_sites_solution_hydrogens geom
_audit_creation_method SHELXL-2014
_audit_update_record
;
2019-05-13 deposited with the CCDC.	2019-08-09 downloaded from the CCDC.
;
_cell_angle_alpha 90
_cell_angle_beta 90
_cell_angle_gamma 90
_cell_formula_units_Z 1
_cell_length_a 22.375(2)
_cell_length_b 23.965(2)
_cell_length_c 27.502(3)
_cell_measurement_reflns_used 9961
_cell_measurement_temperature 175(2)
_cell_measurement_theta_max 25.04
_cell_measurement_theta_min 2.49
_cell_volume 14747(2)
_computing_structure_refinement 'SHELXL-2014 (Sheldrick, 2014)'
_diffrn_ambient_temperature 175(2)
_diffrn_measured_fraction_theta_full 0.974
_diffrn_measured_fraction_theta_max 0.996
_diffrn_measurement_device_type 'Bruker APEX-II CCD'
_diffrn_measurement_method '\f and \w scans'
_diffrn_radiation_type MoK\a
_diffrn_radiation_wavelength 0.71073
_diffrn_reflns_av_R_equivalents 0.0212
_diffrn_reflns_av_unetI/netI 0.0153
_diffrn_reflns_Laue_measured_fraction_full 0.974
_diffrn_reflns_Laue_measured_fraction_max 0.996
_diffrn_reflns_limit_h_max 26
_diffrn_reflns_limit_h_min -20
_diffrn_reflns_limit_k_max 28
_diffrn_reflns_limit_k_min -15
_diffrn_reflns_limit_l_max 17
_diffrn_reflns_limit_l_min -32
_diffrn_reflns_number 33142
_diffrn_reflns_point_group_measured_fraction_full 0.974
_diffrn_reflns_point_group_measured_fraction_max 0.996
_diffrn_reflns_theta_full 25.242
_diffrn_reflns_theta_max 25.038
_diffrn_reflns_theta_min 1.820
_exptl_absorpt_coefficient_mu 1.605
_exptl_absorpt_correction_T_max 0.7452
_exptl_absorpt_correction_T_min 0.7000
_exptl_absorpt_correction_type none
_exptl_crystal_colour brown
_exptl_crystal_density_diffrn 1.312
_exptl_crystal_description block
_exptl_crystal_F_000 5871
_exptl_crystal_size_max 0.13
_exptl_crystal_size_mid 0.12
_exptl_crystal_size_min 0.08
_platon_squeeze_details ' ?'
_refine_diff_density_max 0.708
_refine_diff_density_min -0.586
_refine_diff_density_rms 0.090
_refine_ls_extinction_method none
_refine_ls_goodness_of_fit_ref 1.004
_refine_ls_hydrogen_treatment constr
_refine_ls_matrix_type full
_refine_ls_number_parameters 337
_refine_ls_number_reflns 6522
_refine_ls_number_restraints 6
_refine_ls_restrained_S_all 1.016
_refine_ls_R_factor_all 0.0423
_refine_ls_R_factor_gt 0.0375
_refine_ls_shift/su_max 0.000
_refine_ls_shift/su_mean 0.000
_refine_ls_structure_factor_coef Fsqd
_refine_ls_weighting_details 'w=1/[\s^2^(Fo^2^)+(0.0489P)^2^+100.8839P] where P=(Fo^2^+2Fc^2^)/3'
_refine_ls_weighting_scheme calc
_refine_ls_wR_factor_gt 0.1090
_refine_ls_wR_factor_ref 0.1114
_reflns_Friedel_coverage 0.000
_reflns_number_gt 5736
_reflns_number_total 6522
_reflns_threshold_expression 'I > 2\s(I)'
_cod_data_source_file c9cc04999a2.cif
_cod_data_source_block 1_CCDC1
_cod_original_sg_symbol_Hall '-C 2b 2bc'
_cod_original_sg_symbol_H-M 'C c c a'
_cod_database_code 7125395
_shelx_space_group_comment
;
The symmetry employed for this shelxl refinement is uniquely defined
by the following loop, which should always be used as a source of
symmetry information in preference to the above space-group names.
They are only intended as comments.
;
_shelxl_version_number 2014-3

loop_
_space_group_symop_operation_xyz
'x, y, z'
'-x, -y+1/2, z'
'x, -y+1/2, -z+1/2'
'-x, y, -z+1/2'
'x+1/2, y+1/2, z'
'-x+1/2, -y+1, z'
'x+1/2, -y+1, -z+1/2'
'-x+1/2, y+1/2, -z+1/2'
'-x, -y, -z'
'x, y-1/2, -z'
'-x, y-1/2, z-1/2'
'x, -y, z-1/2'
'-x+1/2, -y+1/2, -z'
'x+1/2, y, -z'
'-x+1/2, y, z-1/2'
'x+1/2, -y+1/2, z-1/2'

loop_
_atom_site_label
_atom_site_type_symbol
_atom_site_fract_x
_atom_site_fract_y
_atom_site_fract_z
_atom_site_U_iso_or_equiv
_atom_site_adp_type
_atom_site_occupancy
_atom_site_site_symmetry_order
_atom_site_calc_flag
_atom_site_refinement_flags_posn
_atom_site_refinement_flags_adp
_atom_site_refinement_flags_occupancy
Fe1 Fe 0.35155(2) 0.00668(2) 0.18261(2) 0.01702(13) Uani 1 1 d . . .
Fe2 Fe 0.24341(2) 0.09424(2) 0.18372(2) 0.01705(13) Uani 1 1 d . . .
Fe3 Fe 0.2500 0.0000 0.10198(2) 0.01619(16) Uani 1 2 d S T P
Fe4 Fe 0.2500 0.0000 0.26431(2) 0.01675(16) Uani 1 2 d S T P
Fe5 Fe 0.5000 0.2500 -0.06771(2) 0.01358(15) Uani 1 2 d S T P
Cl1 Cl 0.45274(4) 0.01289(4) 0.18169(3) 0.0316(2) Uani 1 1 d . . .
Cl2 Cl 0.23292(5) 0.18904(4) 0.18341(3) 0.0328(2) Uani 1 1 d . . .
Cl3 Cl 0.2500 0.0000 0.34676(4) 0.0339(3) Uani 1 2 d S T P
Cl4 Cl 0.2500 0.0000 0.01884(4) 0.0311(3) Uani 1 2 d S T P
C1 C 0.36853(15) 0.04761(13) 0.08246(11) 0.0201(7) Uani 1 1 d . . .
H1A H 0.3616 0.0399 0.0483 0.024 Uiso 1 1 calc R U .
H1B H 0.4111 0.0443 0.0884 0.024 Uiso 1 1 calc R U .
C2 C 0.37533(15) -0.03174(14) 0.28251(12) 0.0216(7) Uani 1 1 d . . .
H2A H 0.3676 -0.0250 0.3167 0.026 Uiso 1 1 calc R U .
H2B H 0.4169 -0.0229 0.2763 0.026 Uiso 1 1 calc R U .
C3 C 0.28235(15) 0.11697(14) 0.08309(12) 0.0206(7) Uani 1 1 d . . .
H3A H 0.2724 0.1558 0.0890 0.025 Uiso 1 1 calc R U .
H3B H 0.2749 0.1093 0.0490 0.025 Uiso 1 1 calc R U .
C4 C 0.34888(15) 0.10818(14) 0.09352(12) 0.0211(7) Uani 1 1 d . . .
C5 C 0.36362(16) 0.12340(14) 0.14649(12) 0.0218(7) Uani 1 1 d . . .
H5A H 0.4063 0.1196 0.1516 0.026 Uiso 1 1 calc R U .
H5B H 0.3531 0.1621 0.1521 0.026 Uiso 1 1 calc R U .
C6 C 0.6008(4) 0.0853(3) -0.0374(3) 0.113(3) Uani 1 1 d . U .
H6A H 0.6200 0.0495 -0.0356 0.169 Uiso 1 1 calc R U .
H6B H 0.6059 0.1046 -0.0071 0.169 Uiso 1 1 calc R U .
H6C H 0.5589 0.0802 -0.0436 0.169 Uiso 1 1 calc R U .
C7 C 0.29978(15) -0.11118(14) 0.28298(11) 0.0213(7) Uani 1 1 d . . .
H7A H 0.2955 -0.1509 0.2772 0.026 Uiso 1 1 calc R U .
H7B H 0.2921 -0.1044 0.3172 0.026 Uiso 1 1 calc R U .
C8 C 0.6091(2) 0.1660(2) -0.08538(16) 0.0448(11) Uani 1 1 d . . .
C9 C 0.42924(18) -0.21987(15) 0.33745(13) 0.0299(8) Uani 1 1 d . . .
H9A H 0.4269 -0.2585 0.3348 0.036 Uiso 1 1 calc R U .
C10 C 0.36462(15) -0.09393(13) 0.27137(11) 0.0191(7) Uani 1 1 d . . .
C11 C 0.3935(2) 0.2019(2) -0.01232(16) 0.0502(12) Uani 1 1 d . . .
H11A H 0.3745 0.2205 -0.0377 0.060 Uiso 1 1 calc R U .
C12 C 0.38543(16) 0.14464(14) 0.05882(12) 0.0227(7) Uani 1 1 d . . .
C13 C 0.35857(19) 0.1742(2) 0.02117(17) 0.0493(12) Uani 1 1 d . . .
H13A H 0.3171 0.1753 0.0186 0.059 Uiso 1 1 calc R U .
C14 C 0.47800(17) 0.17734(18) 0.02615(15) 0.0369(9) Uani 1 1 d . . .
H14A H 0.5194 0.1784 0.0287 0.044 Uiso 1 1 calc R U .
C15 C 0.44675(18) 0.14838(19) 0.06112(15) 0.0382(10) Uani 1 1 d . . .
H15A H 0.4672 0.1312 0.0865 0.046 Uiso 1 1 calc R U .
C16 C 0.46509(17) -0.14302(15) 0.37502(14) 0.0311(8) Uani 1 1 d . . .
H16A H 0.4877 -0.1271 0.3997 0.037 Uiso 1 1 calc R U .
C17 C 0.40025(18) -0.18786(15) 0.30299(13) 0.0289(8) Uani 1 1 d . . .
H17A H 0.3787 -0.2051 0.2783 0.035 Uiso 1 1 calc R U .
C18 C 0.40311(15) -0.13010(14) 0.30500(11) 0.0213(7) Uani 1 1 d . . .
C19 C 0.43877(17) -0.10806(15) 0.34165(14) 0.0302(8) Uani 1 1 d . . .
H19A H 0.4448 -0.0697 0.3436 0.036 Uiso 1 1 calc R U .
C20 C 0.38142(16) -0.10663(14) 0.21802(11) 0.0222(7) Uani 1 1 d . . .
H20A H 0.4229 -0.0966 0.2127 0.027 Uiso 1 1 calc R U .
H20B H 0.3774 -0.1464 0.2122 0.027 Uiso 1 1 calc R U .
O1 O 0.33253(10) 0.08885(9) 0.18142(7) 0.0178(5) Uani 1 1 d . . .
O2 O 0.34464(10) -0.07694(9) 0.18414(7) 0.0174(5) Uani 1 1 d . . .
O3 O 0.25612(10) -0.08198(9) 0.25477(8) 0.0177(5) Uani 1 1 d . . .
O4 O 0.33792(10) 0.00665(9) 0.11090(7) 0.0165(5) Uani 1 1 d . . .
O5 O 0.24386(9) 0.08240(9) 0.11202(7) 0.0158(5) Uani 1 1 d . . .
O6 O 0.57064(11) 0.19256(10) -0.06548(8) 0.0252(5) Uani 1 1 d . . .
O7 O 0.2500 0.0000 0.18305(10) 0.0140(6) Uani 1 2 d S T P
O8 O 0.33832(10) 0.00446(9) 0.25400(8) 0.0179(5) Uani 1 1 d . . .
N2 N 0.45302(12) 0.20355(11) -0.01048(10) 0.0206(6) Uani 1 1 d . . .
N3 N 0.46009(13) -0.19863(11) 0.37401(9) 0.0201(6) Uani 1 1 d . . .
N5 N 0.62592(17) 0.11619(16) -0.07449(13) 0.0460(9) Uani 1 1 d . . .
H5C H 0.6543 0.1014 -0.0912 0.055 Uiso 1 1 calc R U .

loop_
_atom_site_aniso_label
_atom_site_aniso_U_11
_atom_site_aniso_U_22
_atom_site_aniso_U_33
_atom_site_aniso_U_23
_atom_site_aniso_U_13
_atom_site_aniso_U_12
Fe1 0.0182(2) 0.0190(2) 0.0138(2) 0.00244(18) -0.00033(17) 0.00298(18)
Fe2 0.0198(2) 0.0182(2) 0.0132(2) 0.00031(18) 0.00179(17) 0.00286(18)
Fe3 0.0178(3) 0.0172(3) 0.0135(3) 0.000 0.000 0.0030(3)
Fe4 0.0206(3) 0.0172(3) 0.0125(3) 0.000 0.000 0.0043(3)
Fe5 0.0169(3) 0.0138(3) 0.0100(3) 0.000 0.000 -0.0047(3)
Cl1 0.0191(4) 0.0402(5) 0.0356(5) 0.0069(4) -0.0009(4) 0.0019(4)
Cl2 0.0429(5) 0.0222(4) 0.0333(5) 0.0004(4) 0.0034(4) 0.0026(4)
Cl3 0.0433(8) 0.0430(8) 0.0153(6) 0.000 0.000 0.0103(6)
Cl4 0.0414(7) 0.0343(7) 0.0175(6) 0.000 0.000 -0.0005(6)
C1 0.0218(16) 0.0237(17) 0.0149(15) 0.0043(13) 0.0075(13) 0.0001(14)
C2 0.0243(17) 0.0235(17) 0.0170(15) 0.0015(14) -0.0064(13) 0.0083(14)
C3 0.0234(17) 0.0206(17) 0.0176(16) 0.0070(13) 0.0039(13) 0.0011(14)
C4 0.0228(17) 0.0191(16) 0.0215(17) 0.0069(13) 0.0026(13) 0.0006(14)
C5 0.0254(18) 0.0213(17) 0.0187(16) 0.0028(13) 0.0017(13) -0.0054(14)
C6 0.122(4) 0.090(4) 0.127(4) 0.020(4) 0.036(4) 0.040(4)
C7 0.0304(19) 0.0194(16) 0.0140(15) 0.0035(13) -0.0039(13) 0.0070(14)
C8 0.043(2) 0.053(3) 0.038(2) 0.003(2) 0.004(2) 0.013(2)
C9 0.043(2) 0.0192(17) 0.0271(19) -0.0022(15) -0.0102(17) 0.0083(16)
C10 0.0253(17) 0.0197(16) 0.0122(15) -0.0001(12) -0.0044(13) 0.0061(14)
C11 0.037(2) 0.072(3) 0.042(3) 0.031(2) -0.0092(19) -0.012(2)
C12 0.0269(18) 0.0214(17) 0.0199(16) 0.0009(14) 0.0019(14) -0.0023(14)
C13 0.029(2) 0.067(3) 0.052(3) 0.032(2) -0.0037(19) -0.013(2)
C14 0.0227(19) 0.049(2) 0.039(2) 0.0165(19) 0.0027(16) -0.0003(18)
C15 0.030(2) 0.048(3) 0.036(2) 0.0241(19) 0.0008(17) 0.0016(18)
C16 0.037(2) 0.0263(19) 0.0299(19) -0.0018(16) -0.0153(16) 0.0056(16)
C17 0.044(2) 0.0224(18) 0.0204(17) -0.0050(14) -0.0137(16) 0.0082(16)
C18 0.0269(18) 0.0227(17) 0.0142(15) 0.0034(13) -0.0015(13) 0.0085(14)
C19 0.037(2) 0.0216(18) 0.032(2) 0.0022(16) -0.0127(17) 0.0018(16)
C20 0.0262(17) 0.0219(17) 0.0185(16) 0.0010(14) -0.0046(14) 0.0090(14)
O1 0.0186(11) 0.0201(11) 0.0146(11) 0.0038(9) 0.0018(9) 0.0003(9)
O2 0.0213(11) 0.0181(11) 0.0127(10) -0.0001(9) -0.0029(9) 0.0045(9)
O3 0.0193(11) 0.0175(11) 0.0164(11) 0.0011(9) -0.0024(9) 0.0031(9)
O4 0.0194(11) 0.0182(11) 0.0117(10) 0.0030(8) 0.0015(9) 0.0037(9)
O5 0.0180(11) 0.0194(11) 0.0102(10) 0.0024(9) 0.0018(8) 0.0016(9)
O6 0.0265(13) 0.0236(12) 0.0254(13) -0.0043(10) -0.0049(10) 0.0008(11)
O7 0.0162(15) 0.0162(15) 0.0097(14) 0.000 0.000 0.0021(12)
O8 0.0198(11) 0.0175(11) 0.0166(11) 0.0029(9) -0.0023(9) 0.0053(9)
N2 0.0218(14) 0.0229(14) 0.0171(14) 0.0045(11) -0.0003(11) -0.0076(12)
N3 0.0285(15) 0.0186(14) 0.0132(13) -0.0009(11) -0.0039(11) 0.0074(12)
N5 0.048(2) 0.047(2) 0.044(2) -0.0049(17) 0.0180(17) 0.0233(18)

loop_
_atom_type_symbol
_atom_type_description
_atom_type_scat_dispersion_real
_atom_type_scat_dispersion_imag
_atom_type_scat_source
C C 0.0033 0.0016 'International Tables Vol C Tables 4.2.6.8 and 6.1.1.4'
H H 0.0000 0.0000 'International Tables Vol C Tables 4.2.6.8 and 6.1.1.4'
Cl Cl 0.1484 0.1585 'International Tables Vol C Tables 4.2.6.8 and 6.1.1.4'
Cu Cu 0.3201 1.2651 'International Tables Vol C Tables 4.2.6.8 and 6.1.1.4'
Fe Fe 0.3463 0.8444 'International Tables Vol C Tables 4.2.6.8 and 6.1.1.4'
N N 0.0061 0.0033 'International Tables Vol C Tables 4.2.6.8 and 6.1.1.4'
O O 0.0106 0.0060 'International Tables Vol C Tables 4.2.6.8 and 6.1.1.4'

loop_
_geom_angle_atom_site_label_1
_geom_angle_atom_site_label_2
_geom_angle_atom_site_label_3
_geom_angle
_geom_angle_site_symmetry_1
_geom_angle_site_symmetry_3
O8 Fe1 O4 162.57(9) . .
O8 Fe1 O2 86.63(9) . .
O4 Fe1 O2 90.49(9) . .
O8 Fe1 O1 90.61(9) . .
O4 Fe1 O1 87.26(9) . .
O2 Fe1 O1 163.39(9) . .
O8 Fe1 Cl1 99.29(7) . .
O4 Fe1 Cl1 98.14(7) . .
O2 Fe1 Cl1 98.18(7) . .
O1 Fe1 Cl1 98.43(7) . .
O8 Fe1 O7 81.04(10) . .
O4 Fe1 O7 81.53(10) . .
O2 Fe1 O7 81.56(6) . .
O1 Fe1 O7 81.84(6) . .
Cl1 Fe1 O7 179.57(7) . .
O8 Fe1 Fe3 125.56(7) . .
O4 Fe1 Fe3 37.00(6) . .
O2 Fe1 Fe3 84.81(6) . .
O1 Fe1 Fe3 83.51(6) . .
Cl1 Fe1 Fe3 135.13(3) . .
O7 Fe1 Fe3 44.53(7) . .
O8 Fe1 Fe4 36.74(6) . .
O4 Fe1 Fe4 125.84(7) . .
O2 Fe1 Fe4 83.16(6) . .
O1 Fe1 Fe4 84.85(6) . .
Cl1 Fe1 Fe4 136.03(3) . .
O7 Fe1 Fe4 44.31(7) . .
Fe3 Fe1 Fe4 88.840(18) . .
O8 Fe1 Fe2 84.00(6) . .
O4 Fe1 Fe2 83.93(6) . .
O2 Fe1 Fe2 126.49(7) . .
O1 Fe1 Fe2 36.90(6) . .
Cl1 Fe1 Fe2 135.31(3) . .
O7 Fe1 Fe2 44.958(12) . .
Fe3 Fe1 Fe2 59.977(13) . .
Fe4 Fe1 Fe2 59.307(13) . .
O8 Fe1 Fe2 82.65(7) . 6_545
O4 Fe1 Fe2 84.74(6) . 6_545
O2 Fe1 Fe2 36.89(6) . 6_545
O1 Fe1 Fe2 126.50(7) . 6_545
Cl1 Fe1 Fe2 135.06(3) . 6_545
O7 Fe1 Fe2 44.669(12) . 6_545
Fe3 Fe1 Fe2 59.807(13) . 6_545
Fe4 Fe1 Fe2 59.139(13) . 6_545
Fe2 Fe1 Fe2 89.624(18) . 6_545
O3 Fe2 O5 163.26(9) 6_545 .
O3 Fe2 O1 90.93(9) 6_545 .
O5 Fe2 O1 87.39(9) . .
O3 Fe2 O2 88.23(9) 6_545 6_545
O5 Fe2 O2 88.93(9) . 6_545
O1 Fe2 O2 164.35(9) . 6_545
O3 Fe2 O7 81.92(10) 6_545 .
O5 Fe2 O7 81.35(10) . .
O1 Fe2 O7 82.55(6) . .
O2 Fe2 O7 81.86(6) 6_545 .
O3 Fe2 Cl2 98.75(7) 6_545 .
O5 Fe2 Cl2 97.96(7) . .
O1 Fe2 Cl2 99.59(7) . .
O2 Fe2 Cl2 95.98(7) 6_545 .
O7 Fe2 Cl2 177.73(4) . .
O3 Fe2 Fe4 37.05(6) 6_545 .
O5 Fe2 Fe4 126.22(7) . .
O1 Fe2 Fe4 85.96(6) . .
O2 Fe2 Fe4 83.96(6) 6_545 .
O7 Fe2 Fe4 44.87(7) . .
Cl2 Fe2 Fe4 135.77(3) . .
O3 Fe2 Fe3 126.26(7) 6_545 .
O5 Fe2 Fe3 37.01(6) . .
O1 Fe2 Fe3 83.45(6) . .
O2 Fe2 Fe3 84.46(6) 6_545 .
O7 Fe2 Fe3 44.34(7) . .
Cl2 Fe2 Fe3 134.94(3) . .
Fe4 Fe2 Fe3 89.211(18) . .
O3 Fe2 Fe1 84.72(6) 6_545 .
O5 Fe2 Fe1 83.88(6) . .
O1 Fe2 Fe1 37.24(6) . .
O2 Fe2 Fe1 127.19(6) 6_545 .
O7 Fe2 Fe1 45.330(12) . .
Cl2 Fe2 Fe1 136.82(3) . .
Fe4 Fe2 Fe1 60.295(13) . .
Fe3 Fe2 Fe1 59.637(13) . .
O3 Fe2 Fe1 84.33(7) 6_545 6_545
O5 Fe2 Fe1 83.52(6) . 6_545
O1 Fe2 Fe1 127.55(7) . 6_545
O2 Fe2 Fe1 36.83(6) 6_545 6_545
O7 Fe2 Fe1 45.039(12) . 6_545
Cl2 Fe2 Fe1 132.79(3) . 6_545
Fe4 Fe2 Fe1 60.122(13) . 6_545
Fe3 Fe2 Fe1 59.470(13) . 6_545
Fe1 Fe2 Fe1 90.368(18) . 6_545
O4 Fe3 O4 165.82(12) 6_545 .
O4 Fe3 O5 89.66(8) 6_545 .
O4 Fe3 O5 88.38(9) . .
O4 Fe3 O5 88.38(9) 6_545 6_545
O4 Fe3 O5 89.66(8) . 6_545
O5 Fe3 O5 164.11(12) . 6_545
O4 Fe3 O7 82.91(6) 6_545 .
O4 Fe3 O7 82.91(6) . .
O5 Fe3 O7 82.06(6) . .
O5 Fe3 O7 82.06(6) 6_545 .
O4 Fe3 Cl4 97.09(6) 6_545 .
O4 Fe3 Cl4 97.09(6) . .
O5 Fe3 Cl4 97.94(6) . .
O5 Fe3 Cl4 97.94(6) 6_545 .
O7 Fe3 Cl4 180.0 . .
O4 Fe3 Fe1 128.68(7) 6_545 .
O4 Fe3 Fe1 37.14(6) . .
O5 Fe3 Fe1 84.43(6) . .
O5 Fe3 Fe1 84.51(6) 6_545 .
O7 Fe3 Fe1 45.770(12) . .
Cl4 Fe3 Fe1 134.230(12) . .
O4 Fe3 Fe1 37.15(6) 6_545 6_545
O4 Fe3 Fe1 128.68(7) . 6_545
O5 Fe3 Fe1 84.50(6) . 6_545
O5 Fe3 Fe1 84.43(6) 6_545 6_545
O7 Fe3 Fe1 45.770(12) . 6_545
Cl4 Fe3 Fe1 134.230(12) . 6_545
Fe1 Fe3 Fe1 91.54(2) . 6_545
O4 Fe3 Fe2 85.64(6) 6_545 .
O4 Fe3 Fe2 84.38(6) . .
O5 Fe3 Fe2 36.87(6) . .
O5 Fe3 Fe2 127.25(6) 6_545 .
O7 Fe3 Fe2 45.192(12) . .
Cl4 Fe3 Fe2 134.808(12) . .
Fe1 Fe3 Fe2 60.386(15) . .
Fe1 Fe3 Fe2 60.724(15) 6_545 .
O4 Fe3 Fe2 84.38(6) 6_545 6_545
O4 Fe3 Fe2 85.64(6) . 6_545
O5 Fe3 Fe2 127.25(6) . 6_545
O5 Fe3 Fe2 36.87(6) 6_545 6_545
O7 Fe3 Fe2 45.192(12) . 6_545
Cl4 Fe3 Fe2 134.808(12) . 6_545
Fe1 Fe3 Fe2 60.726(15) . 6_545
Fe1 Fe3 Fe2 60.385(15) 6_545 6_545
Fe2 Fe3 Fe2 90.38(2) . 6_545
O3 Fe4 O3 164.82(13) 6_545 .
O3 Fe4 O8 89.80(9) 6_545 .
O3 Fe4 O8 88.05(9) . .
O3 Fe4 O8 88.05(9) 6_545 6_545
O3 Fe4 O8 89.80(9) . 6_545
O8 Fe4 O8 163.69(13) . 6_545
O3 Fe4 O7 82.41(7) 6_545 .
O3 Fe4 O7 82.41(7) . .
O8 Fe4 O7 81.84(7) . .
O8 Fe4 O7 81.84(7) 6_545 .
O3 Fe4 Cl3 97.59(7) 6_545 .
O3 Fe4 Cl3 97.59(7) . .
O8 Fe4 Cl3 98.16(7) . .
O8 Fe4 Cl3 98.16(7) 6_545 .
O7 Fe4 Cl3 180.0 . .
O3 Fe4 Fe2 128.01(7) 6_545 6_545
O3 Fe4 Fe2 36.81(6) . 6_545
O8 Fe4 Fe2 83.85(6) . 6_545
O8 Fe4 Fe2 84.76(6) 6_545 6_545
O7 Fe4 Fe2 45.599(12) . 6_545
Cl3 Fe4 Fe2 134.401(12) . 6_545
O3 Fe4 Fe2 36.81(6) 6_545 .
O3 Fe4 Fe2 128.01(7) . .
O8 Fe4 Fe2 84.76(6) . .
O8 Fe4 Fe2 83.84(6) 6_545 .
O7 Fe4 Fe2 45.597(12) . .
Cl3 Fe4 Fe2 134.403(12) . .
Fe2 Fe4 Fe2 91.20(2) 6_545 .
O3 Fe4 Fe1 84.71(7) 6_545 6_545
O3 Fe4 Fe1 84.65(6) . 6_545
O8 Fe4 Fe1 127.23(7) . 6_545
O8 Fe4 Fe1 36.46(6) 6_545 6_545
O7 Fe4 Fe1 45.391(12) . 6_545
Cl3 Fe4 Fe1 134.609(12) . 6_545
Fe2 Fe4 Fe1 60.400(15) 6_545 6_545
Fe2 Fe4 Fe1 60.738(15) . 6_545
O3 Fe4 Fe1 84.65(6) 6_545 .
O3 Fe4 Fe1 84.71(7) . .
O8 Fe4 Fe1 36.46(6) . .
O8 Fe4 Fe1 127.23(7) 6_545 .
O7 Fe4 Fe1 45.390(12) . .
Cl3 Fe4 Fe1 134.610(12) . .
Fe2 Fe4 Fe1 60.740(15) 6_545 .
Fe2 Fe4 Fe1 60.398(15) . .
Fe1 Fe4 Fe1 90.78(2) 6_545 .
O6 Fe5 O6 176.64(13) . 2_655
O6 Fe5 N2 87.19(10) . 2_655
O6 Fe5 N2 90.41(10) 2_655 2_655
O6 Fe5 N2 90.41(10) . .
O6 Fe5 N2 87.18(10) 2_655 .
N2 Fe5 N2 88.42(14) 2_655 .
O6 Fe5 N3 87.72(10) . 12
O6 Fe5 N3 94.72(10) 2_655 12
N2 Fe5 N3 174.83(10) 2_655 12
N2 Fe5 N3 92.52(10) . 12
O6 Fe5 N3 94.72(10) . 11_665
O6 Fe5 N3 87.72(10) 2_655 11_665
N2 Fe5 N3 92.52(10) 2_655 11_665
N2 Fe5 N3 174.83(10) . 11_665
N3 Fe5 N3 87.00(14) 12 11_665
O4 C1 C4 113.6(2) . .
O4 C1 H1A 108.8 . .
C4 C1 H1A 108.8 . .
O4 C1 H1B 108.8 . .
C4 C1 H1B 108.8 . .
H1A C1 H1B 107.7 . .
O8 C2 C10 112.8(3) . .
O8 C2 H2A 109.0 . .
C10 C2 H2A 109.0 . .
O8 C2 H2B 109.0 . .
C10 C2 H2B 109.0 . .
H2A C2 H2B 107.8 . .
O5 C3 C4 113.6(3) . .
O5 C3 H3A 108.8 . .
C4 C3 H3A 108.8 . .
O5 C3 H3B 108.8 . .
C4 C3 H3B 108.8 . .
H3A C3 H3B 107.7 . .
C3 C4 C12 108.9(3) . .
C3 C4 C5 110.7(3) . .
C12 C4 C5 109.9(3) . .
C3 C4 C1 111.6(3) . .
C12 C4 C1 105.1(3) . .
C5 C4 C1 110.4(3) . .
O1 C5 C4 113.0(3) . .
O1 C5 H5A 109.0 . .
C4 C5 H5A 109.0 . .
O1 C5 H5B 109.0 . .
C4 C5 H5B 109.0 . .
H5A C5 H5B 107.8 . .
N5 C6 H6A 109.5 . .
N5 C6 H6B 109.5 . .
H6A C6 H6B 109.5 . .
N5 C6 H6C 109.5 . .
H6A C6 H6C 109.5 . .
H6B C6 H6C 109.5 . .
O3 C7 C10 113.5(3) . .
O3 C7 H7A 108.9 . .
C10 C7 H7A 108.9 . .
O3 C7 H7B 108.9 . .
C10 C7 H7B 108.9 . .
H7A C7 H7B 107.7 . .
O6 C8 N5 126.5(4) . .
N3 C9 C17 123.6(3) . .
N3 C9 H9A 118.2 . .
C17 C9 H9A 118.2 . .
C18 C10 C2 109.9(3) . .
C18 C10 C7 104.6(3) . .
C2 C10 C7 111.4(3) . .
C18 C10 C20 109.0(3) . .
C2 C10 C20 110.0(3) . .
C7 C10 C20 111.9(3) . .
N2 C11 C13 123.8(4) . .
N2 C11 H11A 118.1 . .
C13 C11 H11A 118.1 . .
C15 C12 C13 115.6(3) . .
C15 C12 C4 122.7(3) . .
C13 C12 C4 121.6(3) . .
C11 C13 C12 119.8(4) . .
C11 C13 H13A 120.1 . .
C12 C13 H13A 120.1 . .
N2 C14 C15 124.1(4) . .
N2 C14 H14A 117.9 . .
C15 C14 H14A 117.9 . .
C12 C15 C14 120.5(4) . .
C12 C15 H15A 119.8 . .
C14 C15 H15A 119.8 . .
N3 C16 C19 123.9(3) . .
N3 C16 H16A 118.1 . .
C19 C16 H16A 118.1 . .
C9 C17 C18 120.4(3) . .
C9 C17 H17A 119.8 . .
C18 C17 H17A 119.8 . .
C17 C18 C19 115.8(3) . .
C17 C18 C10 121.0(3) . .
C19 C18 C10 123.0(3) . .
C16 C19 C18 119.9(3) . .
C16 C19 H19A 120.1 . .
C18 C19 H19A 120.1 . .
O2 C20 C10 112.3(3) . .
O2 C20 H20A 109.1 . .
C10 C20 H20A 109.1 . .
O2 C20 H20B 109.1 . .
C10 C20 H20B 109.1 . .
H20A C20 H20B 107.9 . .
C5 O1 Fe2 117.62(19) . .
C5 O1 Fe1 117.94(19) . .
Fe2 O1 Fe1 105.86(10) . .
C20 O2 Fe1 117.69(19) . .
C20 O2 Fe2 117.6(2) . 6_545
Fe1 O2 Fe2 106.28(10) . 6_545
C7 O3 Fe2 117.39(18) . 6_545
C7 O3 Fe4 117.33(19) . .
Fe2 O3 Fe4 106.14(10) 6_545 .
C1 O4 Fe3 117.47(18) . .
C1 O4 Fe1 117.85(19) . .
Fe3 O4 Fe1 105.85(10) . .
C3 O5 Fe2 118.00(19) . .
C3 O5 Fe3 116.89(18) . .
Fe2 O5 Fe3 106.13(10) . .
C8 O6 Fe5 150.9(3) . .
Fe3 O7 Fe4 180.0 . .
Fe3 O7 Fe2 90.47(7) . .
Fe4 O7 Fe2 89.53(7) . .
Fe3 O7 Fe2 90.47(7) . 6_545
Fe4 O7 Fe2 89.53(7) . 6_545
Fe2 O7 Fe2 179.06(14) . 6_545
Fe3 O7 Fe1 89.70(7) . .
Fe4 O7 Fe1 90.30(7) . .
Fe2 O7 Fe1 89.712(16) . .
Fe2 O7 Fe1 90.295(16) 6_545 .
Fe3 O7 Fe1 89.70(7) . 6_545
Fe4 O7 Fe1 90.30(7) . 6_545
Fe2 O7 Fe1 90.292(16) . 6_545
Fe2 O7 Fe1 89.712(16) 6_545 6_545
Fe1 O7 Fe1 179.39(14) . 6_545
C2 O8 Fe1 118.10(19) . .
C2 O8 Fe4 117.5(2) . .
Fe1 O8 Fe4 106.80(10) . .
C14 N2 C11 116.1(3) . .
C14 N2 Fe5 126.1(2) . .
C11 N2 Fe5 117.8(2) . .
C9 N3 C16 116.3(3) . .
C9 N3 Fe5 123.3(2) . 11_656
C16 N3 Fe5 120.4(2) . 11_656
C8 N5 C6 123.4(4) . .
C8 N5 H5C 118.3 . .
C6 N5 H5C 118.3 . .

loop_
_geom_bond_atom_site_label_1
_geom_bond_atom_site_label_2
_geom_bond_distance
_geom_bond_site_symmetry_2
Fe1 O8 1.986(2) .
Fe1 O4 1.995(2) .
Fe1 O2 2.010(2) .
Fe1 O1 2.015(2) .
Fe1 Cl1 2.2691(10) .
Fe1 O7 2.2779(5) .
Fe1 Fe3 3.1790(7) .
Fe1 Fe4 3.1997(7) .
Fe1 Fe2 3.2030(7) .
Fe1 Fe2 3.2194(7) 6_545
Fe2 O3 1.976(2) 6_545
Fe2 O5 1.992(2) .
Fe2 O1 1.999(2) .
Fe2 O2 2.013(2) 6_545
Fe2 O7 2.2632(5) .
Fe2 Cl2 2.2840(10) .
Fe2 Fe4 3.1678(7) .
Fe2 Fe3 3.1899(7) .
Fe2 Fe1 3.2193(7) 6_545
Fe3 O4 1.989(2) 6_545
Fe3 O4 1.989(2) .
Fe3 O5 1.999(2) .
Fe3 O5 1.999(2) 6_545
Fe3 O7 2.230(3) .
Fe3 Cl4 2.2865(14) .
Fe3 Fe1 3.1790(7) 6_545
Fe3 Fe2 3.1900(7) 6_545
Fe4 O3 1.987(2) 6_545
Fe4 O3 1.987(2) .
Fe4 O8 1.999(2) .
Fe4 O8 1.999(2) 6_545
Fe4 O7 2.235(3) .
Fe4 Cl3 2.2675(14) .
Fe4 Fe2 3.1678(7) 6_545
Fe4 Fe1 3.1997(7) 6_545
Fe5 O6 2.097(2) .
Fe5 O6 2.097(2) 2_655
Fe5 N2 2.196(3) 2_655
Fe5 N2 2.196(3) .
Fe5 N3 2.210(3) 12
Fe5 N3 2.210(3) 11_665
C1 O4 1.430(4) .
C1 C4 1.547(5) .
C1 H1A 0.9700 .
C1 H1B 0.9700 .
C2 O8 1.433(4) .
C2 C10 1.540(5) .
C2 H2A 0.9700 .
C2 H2B 0.9700 .
C3 O5 1.436(4) .
C3 C4 1.531(5) .
C3 H3A 0.9700 .
C3 H3B 0.9700 .
C4 C12 1.531(5) .
C4 C5 1.537(5) .
C5 O1 1.447(4) .
C5 H5A 0.9700 .
C5 H5B 0.9700 .
C6 N5 1.382(8) .
C6 H6A 0.9600 .
C6 H6B 0.9600 .
C6 H6C 0.9600 .
C7 O3 1.430(4) .
C7 C10 1.542(5) .
C7 H7A 0.9700 .
C7 H7B 0.9700 .
C8 O6 1.203(5) .
C8 N5 1.286(6) .
C9 N3 1.322(5) .
C9 C17 1.381(5) .
C9 H9A 0.9300 .
C10 C18 1.532(4) .
C10 C20 1.545(4) .
C11 N2 1.333(5) .
C11 C13 1.378(6) .
C11 H11A 0.9300 .
C12 C15 1.376(5) .
C12 C13 1.391(5) .
C13 H13A 0.9300 .
C14 N2 1.312(5) .
C14 C15 1.377(5) .
C14 H14A 0.9300 .
C15 H15A 0.9300 .
C16 N3 1.338(5) .
C16 C19 1.375(5) .
C16 H16A 0.9300 .
C17 C18 1.387(5) .
C17 H17A 0.9300 .
C18 C19 1.390(5) .
C19 H19A 0.9300 .
C20 O2 1.432(4) .
C20 H20A 0.9700 .
C20 H20B 0.9700 .
O2 Fe2 2.013(2) 6_545
O3 Fe2 1.976(2) 6_545
O7 Fe2 2.2633(5) 6_545
O7 Fe1 2.2779(5) 6_545
N3 Fe5 2.209(3) 11_656
N5 H5C 0.8600 .

loop_
_platon_squeeze_void_nr
_platon_squeeze_void_average_x
_platon_squeeze_void_average_y
_platon_squeeze_void_average_z
_platon_squeeze_void_volume
_platon_squeeze_void_count_electrons
1 -0.009 0.002 0.004 6111.9 819.7
2 0.000 0.250 0.250 9.0 1.4
3 0.000 0.750 0.750 9.0 0.9
4 0.500 0.750 0.250 9.0 1.4
5 0.500 0.250 0.750 9.0 0.9
